data_7249744
loop_
_publ_author_name
'Nafie, Mohamed S.'
'Ali, M.'
'Alwehaibi, Moayad Abdullah'
'Alayyaf, Abdulmajeed Abdullah'
'Al-Muhanna, Muhanna K'
'Almuqati, Naif S.'
'Alghamdi, Abdullah A.'
'Haukka, Matti'
'Tariq, Syeda Sumayya'
'Ul-Haq, Zaheer'
'Barakat, Assem'

_publ_section_title
;
 Potent EGFR/PARP-1 inhibition by spirooxindole-triazole hybrids for
 targeted liver cancer therapy.
;
_journal_issue 1
_journal_name_full 'RSC advances'
_journal_page_first 58
_journal_page_last 74
_journal_paper_doi 10.1039/d4ra05966b
_journal_volume 15
_journal_year 2025
_chemical_formula_moiety 'C20 H12 Cl3 N3 O2'
_chemical_formula_sum 'C20 H12 Cl3 N3 O2'
_chemical_formula_weight 432.68
_space_group_crystal_system monoclinic
_space_group_IT_number 4
_space_group_name_Hall 'P 2yb'
_space_group_name_H-M_alt 'P 1 21 1'
_atom_sites_solution_hydrogens geom
_audit_creation_method SHELXL-2019/2
_audit_update_record
;
2024-06-05 deposited with the CCDC.	2024-12-16 downloaded from the CCDC.
;
_cell_angle_alpha 90
_cell_angle_beta 111.742(2)
_cell_angle_gamma 90
_cell_formula_units_Z 2
_cell_length_a 7.66680(10)
_cell_length_b 13.8977(2)
_cell_length_c 9.5441(2)
_cell_measurement_reflns_used 8893
_cell_measurement_temperature 120(2)
_cell_measurement_theta_max 36.2310
_cell_measurement_theta_min 2.7100
_cell_volume 944.59(3)
_computing_cell_refinement
;
CrysAlisPro 1.171.41.93a (Rigaku Oxford Diffraction, 2020)
;
_computing_data_collection
;
CrysAlisPro 1.171.40.84a (Rigaku Oxford Diffraction, 2020)
;
_computing_data_reduction
;
CrysAlisPro 1.171.41.93a (Rigaku Oxford Diffraction, 2020)
;
_computing_molecular_graphics 'CrystaMaker X (CrystalMaker Software ltd., 2022)'
_computing_publication_material 'SHELXL-2019/2 (Sheldrick, 2019)'
_computing_structure_refinement 'SHELXL-2019/2 (Sheldrick, 2019)'
_computing_structure_solution 'SHELXT (Sheldrick, 2018)'
_diffrn_ambient_temperature 120(2)
_diffrn_detector_area_resol_mean 16.0107
_diffrn_measured_fraction_theta_full 1.000
_diffrn_measured_fraction_theta_max 0.965
_diffrn_measurement_device '\k-geometry diffractometer'
_diffrn_measurement_device_type 'SuperNova, Single source at offset, Eos'
_diffrn_measurement_method '\f scans and \w scans with \k offset'
_diffrn_radiation_monochromator mirror
_diffrn_radiation_type MoK\a
_diffrn_radiation_wavelength 0.71073
_diffrn_reflns_av_R_equivalents 0.0270
_diffrn_reflns_av_unetI/netI 0.0451
_diffrn_reflns_Laue_measured_fraction_full 1.000
_diffrn_reflns_Laue_measured_fraction_max 0.965
_diffrn_reflns_limit_h_max 12
_diffrn_reflns_limit_h_min -12
_diffrn_reflns_limit_k_max 23
_diffrn_reflns_limit_k_min -23
_diffrn_reflns_limit_l_max 15
_diffrn_reflns_limit_l_min -15
_diffrn_reflns_number 19035
_diffrn_reflns_point_group_measured_fraction_full 1.000
_diffrn_reflns_point_group_measured_fraction_max 0.953
_diffrn_reflns_theta_full 25.242
_diffrn_reflns_theta_max 37.323
_diffrn_reflns_theta_min 2.297
_diffrn_source 'micro-focus sealed X-ray tube'
_exptl_absorpt_coefficient_mu 0.507
_exptl_absorpt_correction_T_max 1.00000
_exptl_absorpt_correction_T_min 0.88196
_exptl_absorpt_correction_type multi-scan
_exptl_absorpt_process_details
;
CrysAlisPro 1.171.41.93a (Rigaku Oxford Diffraction, 2020)
Empirical absorption correction using spherical harmonics,
implemented in SCALE3 ABSPACK scaling algorithm.
;
_exptl_crystal_colour colourless
_exptl_crystal_density_diffrn 1.521
_exptl_crystal_description block
_exptl_crystal_F_000 440
_exptl_crystal_size_max 0.240
_exptl_crystal_size_mid 0.190
_exptl_crystal_size_min 0.080
_refine_diff_density_max 0.341
_refine_diff_density_min -0.257
_refine_diff_density_rms 0.058
_refine_ls_abs_structure_details
;
 Flack x determined using 3365 quotients [(I+)-(I-)]/[(I+)+(I-)]
 (Parsons, Flack and Wagner, Acta Cryst. B69 (2013) 249-259).
;
_refine_ls_abs_structure_Flack -0.019(18)
_refine_ls_extinction_method none
_refine_ls_goodness_of_fit_ref 1.033
_refine_ls_hydrogen_treatment constr
_refine_ls_matrix_type full
_refine_ls_number_parameters 254
_refine_ls_number_reflns 9361
_refine_ls_number_restraints 1
_refine_ls_restrained_S_all 1.033
_refine_ls_R_factor_all 0.0463
_refine_ls_R_factor_gt 0.0373
_refine_ls_shift/su_max 0.001
_refine_ls_shift/su_mean 0.000
_refine_ls_structure_factor_coef Fsqd
_refine_ls_weighting_details 'w=1/[\s^2^(Fo^2^)+(0.0350P)^2^+0.0239P] where P=(Fo^2^+2Fc^2^)/3'
_refine_ls_weighting_scheme calc
_refine_ls_wR_factor_gt 0.0772
_refine_ls_wR_factor_ref 0.0819
_reflns_Friedel_coverage 0.915
_reflns_Friedel_fraction_full 1.000
_reflns_Friedel_fraction_max 0.941
_reflns_number_gt 8190
_reflns_number_total 9361
_reflns_threshold_expression 'I > 2\s(I)'
_cod_data_source_file d4ra05966b2.cif
_cod_data_source_block ab1417_pr
_cod_original_sg_symbol_H-M 'P 21'
_cod_database_code 7249744
_shelx_shelxl_version_number 2019/2
_shelx_space_group_comment
;
The symmetry employed for this shelxl refinement is uniquely defined
by the following loop, which should always be used as a source of
symmetry information in preference to the above space-group names.
They are only intended as comments.
;
_shelx_estimated_absorpt_t_min 0.888
_shelx_estimated_absorpt_t_max 0.961

loop_
_space_group_symop_operation_xyz
'x, y, z'
'-x, y+1/2, -z'

loop_
_atom_site_label
_atom_site_type_symbol
_atom_site_fract_x
_atom_site_fract_y
_atom_site_fract_z
_atom_site_U_iso_or_equiv
_atom_site_adp_type
_atom_site_occupancy
_atom_site_site_symmetry_order
_atom_site_calc_flag
_atom_site_refinement_flags_posn
_atom_site_refinement_flags_adp
_atom_site_refinement_flags_occupancy
_atom_site_disorder_assembly
_atom_site_disorder_group
Cl1 Cl 1.29386(7) 0.56510(3) 0.90112(5) 0.02253(9) Uani 1 1 d . . . . .
Cl2 Cl 1.69847(7) 0.27559(3) 1.24445(5) 0.02450(10) Uani 1 1 d . . . . .
Cl3 Cl 0.94833(7) 0.24328(3) 0.98048(6) 0.02562(10) Uani 1 1 d . . . . .
O1 O 0.5746(2) 0.46505(11) 0.41345(15) 0.0244(3) Uani 1 1 d . . . . .
O2 O 0.04151(19) 0.62523(10) 0.51802(14) 0.0191(2) Uani 1 1 d . . . . .
N1 N 0.9647(2) 0.44037(11) 0.85939(16) 0.0171(3) Uani 1 1 d . . . . .
N2 N 0.8571(2) 0.49074(12) 0.92125(17) 0.0226(3) Uani 1 1 d . . . . .
N3 N 0.7044(2) 0.51570(12) 0.80962(18) 0.0219(3) Uani 1 1 d . . . . .
C1 C 1.3068(3) 0.45232(12) 0.98037(19) 0.0173(3) Uani 1 1 d . . . . .
C2 C 1.4808(3) 0.41489(13) 1.0691(2) 0.0186(3) Uani 1 1 d . . . . .
H2 H 1.592980 0.450484 1.087874 0.022 Uiso 1 1 calc R U . . .
C3 C 1.4849(3) 0.32322(13) 1.12958(19) 0.0179(3) Uani 1 1 d . . . . .
C4 C 1.3236(3) 0.26848(13) 1.10260(19) 0.0190(3) Uani 1 1 d . . . . .
H4 H 1.330814 0.205592 1.143358 0.023 Uiso 1 1 calc R U . . .
C5 C 1.1519(3) 0.30849(13) 1.0143(2) 0.0180(3) Uani 1 1 d . . . . .
C6 C 1.1410(3) 0.40074(12) 0.95223(18) 0.0163(3) Uani 1 1 d . . . . .
C7 C 0.8803(3) 0.43432(12) 0.70707(18) 0.0160(3) Uani 1 1 d . . . . .
C8 C 0.9645(3) 0.38275(15) 0.6110(2) 0.0246(4) Uani 1 1 d . . . . .
H8A H 1.101549 0.388535 0.655630 0.037 Uiso 1 1 calc R U . . .
H8B H 0.918245 0.411053 0.509797 0.037 Uiso 1 1 calc R U . . .
H8C H 0.929198 0.314641 0.604377 0.037 Uiso 1 1 calc R U . . .
C9 C 0.7126(2) 0.48279(12) 0.67646(19) 0.0165(3) Uani 1 1 d . . . . .
C10 C 0.5566(3) 0.49433(13) 0.5289(2) 0.0181(3) Uani 1 1 d . . . . .
C11 C 0.3814(3) 0.53881(13) 0.5286(2) 0.0195(3) Uani 1 1 d . . . . .
H11 H 0.376084 0.563482 0.619752 0.023 Uiso 1 1 calc R U . . .
C12 C 0.2291(3) 0.54460(13) 0.3999(2) 0.0204(3) Uani 1 1 d . . . . .
H12 H 0.238340 0.517660 0.311427 0.025 Uiso 1 1 calc R U . . .
C13 C 0.0543(3) 0.58832(13) 0.3864(2) 0.0190(3) Uani 1 1 d . . . . .
C14 C -0.1063(3) 0.60468(14) 0.2647(2) 0.0201(3) Uani 1 1 d . . . . .
H14 H -0.131610 0.585177 0.163621 0.024 Uiso 1 1 calc R U . . .
C15 C -0.2302(3) 0.65724(13) 0.3191(2) 0.0181(3) Uani 1 1 d . . . . .
C16 C -0.4096(3) 0.69859(15) 0.2539(2) 0.0235(4) Uani 1 1 d . . . . .
H16 H -0.480128 0.692796 0.148866 0.028 Uiso 1 1 calc R U . . .
C17 C -0.4807(3) 0.74805(16) 0.3471(2) 0.0264(4) Uani 1 1 d . . . . .
H17 H -0.601152 0.777037 0.304615 0.032 Uiso 1 1 calc R U . . .
C18 C -0.3786(3) 0.75638(14) 0.5032(2) 0.0247(4) Uani 1 1 d . . . . .
H18 H -0.432035 0.790363 0.563892 0.030 Uiso 1 1 calc R U . . .
C19 C -0.2015(3) 0.71597(13) 0.5702(2) 0.0213(3) Uani 1 1 d . . . . .
H19 H -0.131622 0.721160 0.675472 0.026 Uiso 1 1 calc R U . . .
C20 C -0.1323(3) 0.66757(12) 0.47472(19) 0.0170(3) Uani 1 1 d . . . . .

loop_
_atom_site_aniso_label
_atom_site_aniso_U_11
_atom_site_aniso_U_22
_atom_site_aniso_U_33
_atom_site_aniso_U_23
_atom_site_aniso_U_13
_atom_site_aniso_U_12
Cl1 0.0243(2) 0.01627(16) 0.0268(2) 0.00336(15) 0.00915(17) 0.00087(15)
Cl2 0.0201(2) 0.02415(19) 0.02253(18) -0.00295(16) 0.00006(16) 0.00710(16)
Cl3 0.0207(2) 0.0257(2) 0.0299(2) 0.00183(17) 0.00871(18) -0.00563(17)
O1 0.0213(7) 0.0310(7) 0.0194(6) -0.0042(5) 0.0060(5) 0.0050(5)
O2 0.0159(6) 0.0238(6) 0.0152(5) -0.0011(4) 0.0030(5) 0.0023(5)
N1 0.0153(7) 0.0191(6) 0.0164(6) -0.0014(5) 0.0054(5) 0.0024(5)
N2 0.0210(8) 0.0280(8) 0.0182(7) -0.0035(6) 0.0066(6) 0.0067(6)
N3 0.0195(7) 0.0264(7) 0.0188(7) -0.0028(5) 0.0060(6) 0.0054(6)
C1 0.0184(8) 0.0158(7) 0.0168(7) 0.0000(5) 0.0056(6) 0.0004(6)
C2 0.0166(8) 0.0181(7) 0.0202(7) -0.0025(6) 0.0057(6) -0.0008(6)
C3 0.0173(8) 0.0192(7) 0.0149(7) -0.0011(6) 0.0034(6) 0.0036(6)
C4 0.0202(8) 0.0183(7) 0.0172(7) 0.0022(6) 0.0054(6) 0.0023(6)
C5 0.0181(8) 0.0183(7) 0.0176(7) -0.0006(6) 0.0067(6) -0.0014(6)
C6 0.0167(8) 0.0169(6) 0.0146(6) -0.0003(5) 0.0050(6) 0.0012(6)
C7 0.0153(7) 0.0170(7) 0.0149(6) -0.0004(5) 0.0046(6) 0.0011(5)
C8 0.0222(9) 0.0312(10) 0.0199(8) -0.0049(7) 0.0071(7) 0.0084(7)
C9 0.0146(7) 0.0183(7) 0.0163(7) -0.0015(5) 0.0051(6) 0.0020(6)
C10 0.0160(7) 0.0177(7) 0.0191(7) -0.0006(6) 0.0045(6) 0.0013(6)
C11 0.0162(8) 0.0217(7) 0.0199(7) -0.0015(6) 0.0060(6) 0.0026(6)
C12 0.0180(8) 0.0223(8) 0.0206(7) -0.0013(6) 0.0067(6) 0.0020(6)
C13 0.0168(8) 0.0224(8) 0.0169(7) -0.0029(6) 0.0053(6) -0.0002(6)
C14 0.0176(8) 0.0238(8) 0.0175(7) -0.0024(6) 0.0048(6) 0.0000(6)
C15 0.0157(8) 0.0190(7) 0.0170(7) 0.0000(6) 0.0029(6) -0.0004(6)
C16 0.0166(8) 0.0278(9) 0.0210(8) -0.0002(7) 0.0010(7) 0.0029(7)
C17 0.0197(9) 0.0283(9) 0.0289(9) 0.0014(7) 0.0062(7) 0.0076(7)
C18 0.0237(9) 0.0253(9) 0.0261(8) -0.0010(7) 0.0102(7) 0.0040(7)
C19 0.0214(9) 0.0231(8) 0.0187(7) -0.0015(6) 0.0066(7) 0.0007(6)
C20 0.0144(7) 0.0177(7) 0.0172(7) 0.0004(5) 0.0039(6) -0.0003(6)

loop_
_atom_type_symbol
_atom_type_description
_atom_type_scat_dispersion_real
_atom_type_scat_dispersion_imag
_atom_type_scat_source
C C 0.0033 0.0016 'International Tables Vol C Tables 4.2.6.8 and 6.1.1.4'
H H 0.0000 0.0000 'International Tables Vol C Tables 4.2.6.8 and 6.1.1.4'
Cl Cl 0.1484 0.1585 'International Tables Vol C Tables 4.2.6.8 and 6.1.1.4'
N N 0.0061 0.0033 'International Tables Vol C Tables 4.2.6.8 and 6.1.1.4'
O O 0.0106 0.0060 'International Tables Vol C Tables 4.2.6.8 and 6.1.1.4'

loop_
_geom_angle_atom_site_label_1
_geom_angle_atom_site_label_2
_geom_angle_atom_site_label_3
_geom_angle
_geom_angle_site_symmetry_1
_geom_angle_site_symmetry_3
_geom_angle_publ_flag
C20 O2 C13 105.73(13) . . ?
C7 N1 N2 111.62(15) . . ?
C7 N1 C6 127.49(15) . . ?
N2 N1 C6 120.89(14) . . ?
N3 N2 N1 106.58(14) . . ?
N2 N3 C9 109.38(15) . . ?
C2 C1 C6 121.68(16) . . ?
C2 C1 Cl1 119.54(14) . . ?
C6 C1 Cl1 118.78(13) . . ?
C1 C2 C3 117.63(17) . . ?
C1 C2 H2 121.2 . . ?
C3 C2 H2 121.2 . . ?
C4 C3 C2 122.73(17) . . ?
C4 C3 Cl2 118.40(13) . . ?
C2 C3 Cl2 118.87(15) . . ?
C5 C4 C3 118.08(16) . . ?
C5 C4 H4 121.0 . . ?
C3 C4 H4 121.0 . . ?
C4 C5 C6 121.11(17) . . ?
C4 C5 Cl3 119.38(14) . . ?
C6 C5 Cl3 119.51(14) . . ?
C1 C6 C5 118.76(16) . . ?
C1 C6 N1 120.51(15) . . ?
C5 C6 N1 120.71(17) . . ?
N1 C7 C9 103.48(14) . . ?
N1 C7 C8 123.14(16) . . ?
C9 C7 C8 133.36(16) . . ?
C7 C8 H8A 109.5 . . ?
C7 C8 H8B 109.5 . . ?
H8A C8 H8B 109.5 . . ?
C7 C8 H8C 109.5 . . ?
H8A C8 H8C 109.5 . . ?
H8B C8 H8C 109.5 . . ?
N3 C9 C7 108.93(15) . . ?
N3 C9 C10 123.09(16) . . ?
C7 C9 C10 127.87(15) . . ?
O1 C10 C11 122.69(16) . . ?
O1 C10 C9 119.84(16) . . ?
C11 C10 C9 117.44(15) . . ?
C12 C11 C10 120.46(16) . . ?
C12 C11 H11 119.8 . . ?
C10 C11 H11 119.8 . . ?
C11 C12 C13 124.96(17) . . ?
C11 C12 H12 117.5 . . ?
C13 C12 H12 117.5 . . ?
C14 C13 O2 111.32(16) . . ?
C14 C13 C12 131.85(16) . . ?
O2 C13 C12 116.78(16) . . ?
C13 C14 C15 106.61(15) . . ?
C13 C14 H14 126.7 . . ?
C15 C14 H14 126.7 . . ?
C20 C15 C16 118.65(17) . . ?
C20 C15 C14 105.57(16) . . ?
C16 C15 C14 135.75(17) . . ?
C17 C16 C15 118.16(18) . . ?
C17 C16 H16 120.9 . . ?
C15 C16 H16 120.9 . . ?
C16 C17 C18 121.56(18) . . ?
C16 C17 H17 119.2 . . ?
C18 C17 H17 119.2 . . ?
C19 C18 C17 121.34(18) . . ?
C19 C18 H18 119.3 . . ?
C17 C18 H18 119.3 . . ?
C20 C19 C18 116.15(17) . . ?
C20 C19 H19 121.9 . . ?
C18 C19 H19 121.9 . . ?
O2 C20 C19 125.10(16) . . ?
O2 C20 C15 110.75(15) . . ?
C19 C20 C15 124.13(17) . . ?

loop_
_geom_bond_atom_site_label_1
_geom_bond_atom_site_label_2
_geom_bond_distance
_geom_bond_site_symmetry_2
_geom_bond_publ_flag
Cl1 C1 1.7271(17) . yes
Cl2 C3 1.7297(18) . yes
Cl3 C5 1.7284(19) . yes
O1 C10 1.229(2) . yes
O2 C20 1.373(2) . yes
O2 C13 1.394(2) . yes
N1 C7 1.357(2) . yes
N1 N2 1.372(2) . yes
N1 C6 1.424(2) . yes
N2 N3 1.305(2) . yes
N3 C9 1.374(2) . yes
C1 C2 1.390(3) . ?
C1 C6 1.396(3) . ?
C2 C3 1.394(3) . ?
C2 H2 0.9500 . ?
C3 C4 1.392(3) . ?
C4 C5 1.390(3) . ?
C4 H4 0.9500 . ?
C5 C6 1.402(2) . ?
C7 C9 1.383(2) . ?
C7 C8 1.486(2) . ?
C8 H8A 0.9800 . ?
C8 H8B 0.9800 . ?
C8 H8C 0.9800 . ?
C9 C10 1.480(2) . ?
C10 C11 1.478(3) . ?
C11 C12 1.348(3) . ?
C11 H11 0.9500 . ?
C12 C13 1.433(3) . ?
C12 H12 0.9500 . ?
C13 C14 1.363(3) . ?
C14 C15 1.439(3) . ?
C14 H14 0.9500 . ?
C15 C20 1.402(2) . ?
C15 C16 1.405(3) . ?
C16 C17 1.385(3) . ?
C16 H16 0.9500 . ?
C17 C18 1.408(3) . ?
C17 H17 0.9500 . ?
C18 C19 1.387(3) . ?
C18 H18 0.9500 . ?
C19 C20 1.387(3) . ?
C19 H19 0.9500 . ?

loop_
_geom_torsion_atom_site_label_1
_geom_torsion_atom_site_label_2
_geom_torsion_atom_site_label_3
_geom_torsion_atom_site_label_4
_geom_torsion
_geom_torsion_site_symmetry_1
_geom_torsion_site_symmetry_2
_geom_torsion_site_symmetry_3
_geom_torsion_site_symmetry_4
_geom_torsion_publ_flag
C7 N1 N2 N3 0.7(2) . . . . ?
C6 N1 N2 N3 -178.66(16) . . . . ?
N1 N2 N3 C9 -0.5(2) . . . . ?
C6 C1 C2 C3 0.1(3) . . . . ?
Cl1 C1 C2 C3 -179.36(13) . . . . ?
C1 C2 C3 C4 1.0(3) . . . . ?
C1 C2 C3 Cl2 -178.39(14) . . . . ?
C2 C3 C4 C5 -1.5(3) . . . . ?
Cl2 C3 C4 C5 177.89(13) . . . . ?
C3 C4 C5 C6 0.9(3) . . . . ?
C3 C4 C5 Cl3 -179.14(13) . . . . ?
C2 C1 C6 C5 -0.6(3) . . . . ?
Cl1 C1 C6 C5 178.85(13) . . . . ?
C2 C1 C6 N1 -179.24(16) . . . . ?
Cl1 C1 C6 N1 0.2(2) . . . . ?
C4 C5 C6 C1 0.1(3) . . . . ?
Cl3 C5 C6 C1 -179.85(13) . . . . ?
C4 C5 C6 N1 178.72(16) . . . . ?
Cl3 C5 C6 N1 -1.2(2) . . . . ?
C7 N1 C6 C1 87.3(2) . . . . ?
N2 N1 C6 C1 -93.5(2) . . . . ?
C7 N1 C6 C5 -91.3(2) . . . . ?
N2 N1 C6 C5 87.9(2) . . . . ?
N2 N1 C7 C9 -0.60(19) . . . . ?
C6 N1 C7 C9 178.70(17) . . . . ?
N2 N1 C7 C8 -179.25(17) . . . . ?
C6 N1 C7 C8 0.0(3) . . . . ?
N2 N3 C9 C7 0.1(2) . . . . ?
N2 N3 C9 C10 176.50(17) . . . . ?
N1 C7 C9 N3 0.30(19) . . . . ?
C8 C7 C9 N3 178.7(2) . . . . ?
N1 C7 C9 C10 -175.88(17) . . . . ?
C8 C7 C9 C10 2.6(3) . . . . ?
N3 C9 C10 O1 178.44(18) . . . . ?
C7 C9 C10 O1 -5.9(3) . . . . ?
N3 C9 C10 C11 -3.4(3) . . . . ?
C7 C9 C10 C11 172.28(17) . . . . ?
O1 C10 C11 C12 3.3(3) . . . . ?
C9 C10 C11 C12 -174.80(17) . . . . ?
C10 C11 C12 C13 -178.35(18) . . . . ?
C20 O2 C13 C14 -1.3(2) . . . . ?
C20 O2 C13 C12 176.56(15) . . . . ?
C11 C12 C13 C14 175.6(2) . . . . ?
C11 C12 C13 O2 -1.6(3) . . . . ?
O2 C13 C14 C15 1.3(2) . . . . ?
C12 C13 C14 C15 -176.07(19) . . . . ?
C13 C14 C15 C20 -0.8(2) . . . . ?
C13 C14 C15 C16 177.2(2) . . . . ?
C20 C15 C16 C17 0.2(3) . . . . ?
C14 C15 C16 C17 -177.6(2) . . . . ?
C15 C16 C17 C18 -0.7(3) . . . . ?
C16 C17 C18 C19 0.5(3) . . . . ?
C17 C18 C19 C20 0.1(3) . . . . ?
C13 O2 C20 C19 -178.00(17) . . . . ?
C13 O2 C20 C15 0.68(19) . . . . ?
C18 C19 C20 O2 177.99(17) . . . . ?
C18 C19 C20 C15 -0.5(3) . . . . ?
C16 C15 C20 O2 -178.33(17) . . . . ?
C14 C15 C20 O2 0.1(2) . . . . ?
C16 C15 C20 C19 0.4(3) . . . . ?
C14 C15 C20 C19 178.78(18) . . . . ?
